data_7203996
loop_
_publ_author_name
'Pl\"ug, Carsten'
'Wallfisch, Bianca'
'Gade Andersen, Heidi'
'Bernhardt, Paul V.'
'Baker, Lisa-Jane'
'Clark, George R.'
'Wah Wong, Ming'
'Wentrup, Curt'

_publ_section_title
;
 Mesoionic pyridopyrimidinylium and pyridooxazinylium olates and
 non-mesoionic pyridopyrimidinones. Structures in the solid state,
 solution, and matrices&#x200A;&#x2020;
;
_journal_issue 10
_journal_name_full 'Journal of the Chemical Society, Perkin Transactions 2'
_journal_page_first 2096
_journal_paper_doi 10.1039/b003933k
_journal_year 2000
_chemical_formula_sum 'C9 H7 N O3'
_chemical_formula_weight 177.16
_chemical_name_systematic
; 
 ? 
;
_space_group_IT_number 14
_symmetry_cell_setting monoclinic
_symmetry_space_group_name_Hall '-P 2ybc'
_symmetry_space_group_name_H-M 'P 1 21/c 1'
_atom_sites_solution_hydrogens geom
_atom_sites_solution_primary direct
_atom_sites_solution_secondary difmap
_audit_creation_method SHELXL-97
_cell_angle_alpha 90.00
_cell_angle_beta 93.243(9)
_cell_angle_gamma 90.00
_cell_formula_units_Z 8
_cell_length_a 7.6880(10)
_cell_length_b 13.3074(9)
_cell_length_c 15.144(3)
_cell_measurement_reflns_used 25
_cell_measurement_temperature 293(2)
_cell_measurement_theta_max 14
_cell_measurement_theta_min 10
_cell_volume 1546.9(4)
_computing_cell_refinement 'SET4 in CAD4'
_computing_data_collection CAD4
_computing_data_reduction XTAL3.2
_computing_molecular_graphics PLATON
_computing_publication_material SHELXL-97
_computing_structure_refinement 'SHELXL-97 (Sheldrick, 1997)'
_computing_structure_solution 'SHELXS-86 (Sheldrick, 1990)'
_diffrn_ambient_temperature 295(2)
_diffrn_measured_fraction_theta_full 0.997
_diffrn_measured_fraction_theta_max 0.997
_diffrn_measurement_device_type 'Enraf Nonius CAD4'
_diffrn_measurement_method '\w-2q scans'
_diffrn_radiation_monochromator graphite
_diffrn_radiation_source 'fine-focus sealed tube'
_diffrn_radiation_type MoK\a
_diffrn_radiation_wavelength 0.71073
_diffrn_reflns_av_R_equivalents 0.0703
_diffrn_reflns_av_sigmaI/netI 0.2005
_diffrn_reflns_limit_h_max 9
_diffrn_reflns_limit_h_min 0
_diffrn_reflns_limit_k_max 15
_diffrn_reflns_limit_k_min 0
_diffrn_reflns_limit_l_max 17
_diffrn_reflns_limit_l_min -17
_diffrn_reflns_number 2925
_diffrn_reflns_theta_full 24.96
_diffrn_reflns_theta_max 24.96
_diffrn_reflns_theta_min 2.04
_diffrn_standards_interval_time 7200
_diffrn_standards_number 3
_exptl_absorpt_coefficient_mu 0.116
_exptl_absorpt_correction_T_max 1.000
_exptl_absorpt_correction_T_min 0.893
_exptl_absorpt_correction_type \y-scans
_exptl_crystal_colour yellow
_exptl_crystal_density_diffrn 1.521
_exptl_crystal_density_method 'not measured'
_exptl_crystal_description prism
_exptl_crystal_F_000 736
_exptl_crystal_size_max 0.50
_exptl_crystal_size_mid 0.20
_exptl_crystal_size_min 0.10
_refine_diff_density_max 0.250
_refine_diff_density_min -0.250
_refine_diff_density_rms 0.059
_refine_ls_extinction_method none
_refine_ls_goodness_of_fit_ref 0.929
_refine_ls_hydrogen_treatment constr
_refine_ls_matrix_type full
_refine_ls_number_parameters 235
_refine_ls_number_reflns 2712
_refine_ls_number_restraints 0
_refine_ls_restrained_S_all 0.929
_refine_ls_R_factor_all 0.2756
_refine_ls_R_factor_gt 0.0599
_refine_ls_shift/su_max 0.001
_refine_ls_shift/su_mean 0.000
_refine_ls_structure_factor_coef Fsqd
_refine_ls_weighting_details 'w=1/[\s^2^(Fo^2^)+(0.0590P)^2^+0.0000P] where P=(Fo^2^+2Fc^2^)/3'
_refine_ls_weighting_scheme calc
_refine_ls_wR_factor_gt 0.1169
_refine_ls_wR_factor_ref 0.1885
_reflns_number_gt 735
_reflns_number_total 2712
_reflns_threshold_expression >2sigma(I)
_cod_data_source_file b003933k.txt
_cod_data_source_block 1611bw2
_cod_depositor_comments
;
The following automatic conversions were performed:

'_refine_ls_weighting_scheme' value 'calc
w=1/[\s^2^(Fo^2^)+(0.0590P)^2^+0.0000P] where P=(Fo^2^+2Fc^2^)/3' was
changed to 'calc'. New tag '_refine_ls_weighting_details' was
created. The value of the new tag was set to
'w=1/[\s^2^(Fo^2^)+(0.0590P)^2^+0.0000P] where P=(Fo^2^+2Fc^2^)/3'.

Automatic conversion script
Id: cif_fix_values 3143 2015-03-26 13:38:13Z robertas 
;
_cod_original_sg_symbol_H-M 'P 2 1 /c'
_cod_database_code 7203996

loop_
_symmetry_equiv_pos_as_xyz
'x, y, z'
'x, -y+1/2, z+1/2'
'-x, -y, -z'
'-x, y-1/2, -z-1/2'

loop_
_atom_site_label
_atom_site_type_symbol
_atom_site_fract_x
_atom_site_fract_y
_atom_site_fract_z
_atom_site_U_iso_or_equiv
_atom_site_adp_type
_atom_site_occupancy
_atom_site_calc_flag
_atom_site_refinement_flags
_atom_site_disorder_assembly
_atom_site_disorder_group
O1A O 1.0263(6) 0.8763(3) 0.2145(3) 0.0525(14) Uani 1 d . . .
C1A C 1.2867(9) 0.7332(5) 0.0513(4) 0.056(2) Uani 1 d . . .
H1A H 1.3437 0.6695 0.0601 0.084 Uiso 1 calc R . .
H1B H 1.3727 0.7849 0.0464 0.084 Uiso 1 calc R . .
H1C H 1.2128 0.7310 -0.0019 0.084 Uiso 1 calc R . .
C2A C 1.1240(9) 0.8549(5) 0.1389(5) 0.050(2) Uani 1 d . . .
O2A O 1.1497(7) 0.9274(4) 0.0937(3) 0.0723(17) Uani 1 d . . .
C3A C 1.1796(9) 0.7552(5) 0.1280(5) 0.0425(19) Uani 1 d . . .
C4A C 1.1364(10) 0.6786(5) 0.1847(5) 0.046(2) Uani 1 d . . .
O4A O 1.1709(6) 0.5886(3) 0.1813(3) 0.0578(14) Uani 1 d . . .
N5A N 1.0352(7) 0.7101(4) 0.2608(4) 0.0433(16) Uani 1 d . . .
C6A C 0.9922(9) 0.6392(5) 0.3199(5) 0.050(2) Uani 1 d . . .
H6A H 1.0242 0.5726 0.3113 0.060 Uiso 1 calc R . .
C7A C 0.9036(10) 0.6639(5) 0.3908(5) 0.059(2) Uani 1 d . . .
H7A H 0.8753 0.6144 0.4309 0.071 Uiso 1 calc R . .
C8A C 0.8541(10) 0.7627(6) 0.4048(5) 0.058(2) Uani 1 d . . .
H8A H 0.7927 0.7799 0.4537 0.070 Uiso 1 calc R . .
C9A C 0.8975(9) 0.8343(5) 0.3449(5) 0.053(2) Uani 1 d . . .
H9A H 0.8669 0.9011 0.3529 0.064 Uiso 1 calc R . .
C10A C 0.9869(9) 0.8063(5) 0.2727(5) 0.042(2) Uani 1 d . . .
O1B O 0.5872(6) 0.6630(3) 0.2336(3) 0.0490(13) Uani 1 d . . .
C1B C 0.7728(10) 0.5178(5) 0.0472(5) 0.077(3) Uani 1 d . . .
H1D H 0.8961 0.5257 0.0588 0.115 Uiso 1 calc R . .
H1E H 0.7331 0.5636 0.0014 0.115 Uiso 1 calc R . .
H1F H 0.7481 0.4501 0.0284 0.115 Uiso 1 calc R . .
C2B C 0.6727(8) 0.6412(5) 0.1549(4) 0.0407(18) Uani 1 d . . .
O2B O 0.7272(6) 0.7149(3) 0.1189(3) 0.0541(14) Uani 1 d . . .
C3B C 0.6812(9) 0.5395(5) 0.1293(5) 0.046(2) Uani 1 d . . .
C4B C 0.6089(10) 0.4620(6) 0.1762(5) 0.053(2) Uani 1 d . . .
O4B O 0.6092(7) 0.3729(3) 0.1619(3) 0.0700(17) Uani 1 d . . .
N5B N 0.5242(7) 0.4944(4) 0.2575(4) 0.0405(15) Uani 1 d . . .
C6B C 0.4470(9) 0.4228(5) 0.3074(5) 0.054(2) Uani 1 d . . .
H6B H 0.4495 0.3559 0.2899 0.064 Uiso 1 calc R . .
C7B C 0.3675(9) 0.4479(5) 0.3812(5) 0.053(2) Uani 1 d . . .
H7B H 0.3143 0.3986 0.4138 0.063 Uiso 1 calc R . .
C8B C 0.3649(9) 0.5485(6) 0.4088(5) 0.052(2) Uani 1 d . . .
H8B H 0.3131 0.5664 0.4605 0.062 Uiso 1 calc R . .
C9B C 0.4403(9) 0.6198(5) 0.3579(5) 0.049(2) Uani 1 d . . .
H9B H 0.4383 0.6870 0.3745 0.059 Uiso 1 calc R . .
C10B C 0.5187(8) 0.5919(6) 0.2823(5) 0.0446(19) Uani 1 d . . .

loop_
_atom_site_aniso_label
_atom_site_aniso_U_11
_atom_site_aniso_U_22
_atom_site_aniso_U_33
_atom_site_aniso_U_23
_atom_site_aniso_U_13
_atom_site_aniso_U_12
O1A 0.074(4) 0.025(3) 0.060(3) 0.000(3) 0.017(3) 0.008(2)
C1A 0.062(5) 0.039(4) 0.067(5) -0.006(4) 0.007(4) 0.008(4)
C2A 0.062(6) 0.036(5) 0.053(5) -0.009(4) 0.010(4) 0.002(4)
O2A 0.110(5) 0.032(3) 0.077(4) 0.013(3) 0.032(3) 0.006(3)
C3A 0.046(5) 0.026(4) 0.057(5) -0.005(4) 0.011(4) 0.001(4)
C4A 0.058(5) 0.035(5) 0.045(5) -0.012(4) 0.007(4) -0.001(4)
O4A 0.079(4) 0.026(3) 0.068(3) -0.009(3) 0.004(3) 0.007(3)
N5A 0.057(4) 0.024(4) 0.048(4) 0.001(3) -0.004(4) -0.002(3)
C6A 0.064(6) 0.023(4) 0.063(5) 0.004(4) 0.000(5) 0.002(4)
C7A 0.073(6) 0.037(5) 0.068(6) 0.005(4) 0.013(5) -0.001(4)
C8A 0.067(5) 0.061(6) 0.047(5) -0.011(4) 0.012(4) -0.003(5)
C9A 0.066(6) 0.042(5) 0.053(5) -0.004(4) 0.014(4) -0.011(4)
C10A 0.049(5) 0.029(5) 0.048(5) 0.003(4) 0.000(4) 0.000(4)
O1B 0.064(3) 0.032(3) 0.052(3) -0.001(2) 0.015(3) -0.004(2)
C1B 0.110(7) 0.038(5) 0.085(6) -0.001(5) 0.043(6) 0.000(5)
C2B 0.047(5) 0.033(4) 0.043(5) 0.006(4) 0.007(4) -0.001(4)
O2B 0.071(4) 0.031(3) 0.062(3) 0.006(3) 0.010(3) -0.004(3)
C3B 0.054(5) 0.031(4) 0.052(5) 0.004(4) 0.004(4) -0.003(4)
C4B 0.071(6) 0.037(5) 0.053(5) 0.002(4) 0.024(4) 0.005(4)
O4B 0.113(5) 0.025(3) 0.075(4) -0.008(3) 0.030(3) -0.007(3)
N5B 0.055(4) 0.026(4) 0.041(4) -0.002(3) 0.007(3) 0.004(3)
C6B 0.059(5) 0.032(5) 0.070(6) 0.006(5) 0.005(5) -0.005(4)
C7B 0.057(5) 0.037(5) 0.066(6) 0.005(4) 0.012(5) 0.004(4)
C8B 0.062(5) 0.048(5) 0.047(5) 0.000(4) 0.006(4) 0.005(4)
C9B 0.066(6) 0.030(4) 0.052(5) 0.003(4) 0.006(4) -0.003(4)
C10B 0.041(4) 0.038(5) 0.055(6) -0.003(4) 0.001(4) -0.001(4)

loop_
_atom_type_symbol
_atom_type_description
_atom_type_scat_dispersion_real
_atom_type_scat_dispersion_imag
_atom_type_scat_source
C C 0.0033 0.0016 'International Tables Vol C Tables 4.2.6.8 and 6.1.1.4'
H H 0.0000 0.0000 'International Tables Vol C Tables 4.2.6.8 and 6.1.1.4'
N N 0.0061 0.0033 'International Tables Vol C Tables 4.2.6.8 and 6.1.1.4'
O O 0.0106 0.0060 'International Tables Vol C Tables 4.2.6.8 and 6.1.1.4'

loop_
_geom_angle_atom_site_label_1
_geom_angle_atom_site_label_2
_geom_angle_atom_site_label_3
_geom_angle
_geom_angle_site_symmetry_1
_geom_angle_site_symmetry_3
_geom_angle_publ_flag
C10A O1A C2A 122.7(5) . . ?
C3A C1A H1A 109.5 . . ?
C3A C1A H1B 109.5 . . ?
H1A C1A H1B 109.5 . . ?
C3A C1A H1C 109.5 . . ?
H1A C1A H1C 109.5 . . ?
H1B C1A H1C 109.5 . . ?
O2A C2A C3A 128.9(7) . . ?
O2A C2A O1A 113.9(6) . . ?
C3A C2A O1A 117.2(6) . . ?
C4A C3A C2A 122.4(7) . . ?
C4A C3A C1A 120.1(6) . . ?
C2A C3A C1A 117.5(6) . . ?
O4A C4A C3A 129.1(7) . . ?
O4A C4A N5A 115.6(6) . . ?
C3A C4A N5A 115.3(6) . . ?
C10A N5A C6A 119.6(7) . . ?
C10A N5A C4A 122.1(6) . . ?
C6A N5A C4A 118.2(6) . . ?
C7A C6A N5A 120.7(7) . . ?
C7A C6A H6A 119.7 . . ?
N5A C6A H6A 119.7 . . ?
C6A C7A C8A 120.6(7) . . ?
C6A C7A H7A 119.7 . . ?
C8A C7A H7A 119.7 . . ?
C9A C8A C7A 118.6(7) . . ?
C9A C8A H8A 120.7 . . ?
C7A C8A H8A 120.7 . . ?
C8A C9A C10A 119.3(7) . . ?
C8A C9A H9A 120.3 . . ?
C10A C9A H9A 120.3 . . ?
O1A C10A N5A 120.2(6) . . ?
O1A C10A C9A 118.7(7) . . ?
N5A C10A C9A 121.2(7) . . ?
C10B O1B C2B 122.4(5) . . ?
C3B C1B H1D 109.5 . . ?
C3B C1B H1E 109.5 . . ?
H1D C1B H1E 109.5 . . ?
C3B C1B H1F 109.5 . . ?
H1D C1B H1F 109.5 . . ?
H1E C1B H1F 109.5 . . ?
O2B C2B C3B 129.3(7) . . ?
O2B C2B O1B 113.6(6) . . ?
C3B C2B O1B 117.1(6) . . ?
C4B C3B C2B 123.2(7) . . ?
C4B C3B C1B 120.3(6) . . ?
C2B C3B C1B 116.5(6) . . ?
O4B C4B C3B 129.4(7) . . ?
O4B C4B N5B 116.0(7) . . ?
C3B C4B N5B 114.5(6) . . ?
C10B N5B C6B 119.6(6) . . ?
C10B N5B C4B 121.9(6) . . ?
C6B N5B C4B 118.5(6) . . ?
C7B C6B N5B 121.0(7) . . ?
C7B C6B H6B 119.5 . . ?
N5B C6B H6B 119.5 . . ?
C6B C7B C8B 120.0(7) . . ?
C6B C7B H7B 120.0 . . ?
C8B C7B H7B 120.0 . . ?
C9B C8B C7B 118.6(7) . . ?
C9B C8B H8B 120.7 . . ?
C7B C8B H8B 120.7 . . ?
C8B C9B C10B 120.1(7) . . ?
C8B C9B H9B 120.0 . . ?
C10B C9B H9B 120.0 . . ?
O1B C10B N5B 120.8(6) . . ?
O1B C10B C9B 118.5(7) . . ?
N5B C10B C9B 120.8(7) . . ?

loop_
_geom_bond_atom_site_label_1
_geom_bond_atom_site_label_2
_geom_bond_distance
_geom_bond_site_symmetry_2
_geom_bond_publ_flag
O1A C10A 1.329(7) . ?
O1A C2A 1.434(7) . ?
C1A C3A 1.490(8) . ?
C1A H1A 0.9600 . ?
C1A H1B 0.9600 . ?
C1A H1C 0.9600 . ?
C2A O2A 1.205(8) . ?
C2A C3A 1.407(8) . ?
C3A C4A 1.385(8) . ?
C4A O4A 1.229(7) . ?
C4A N5A 1.487(8) . ?
N5A C10A 1.347(7) . ?
N5A C6A 1.355(8) . ?
C6A C7A 1.344(9) . ?
C6A H6A 0.9300 . ?
C7A C8A 1.388(9) . ?
C7A H7A 0.9300 . ?
C8A C9A 1.369(9) . ?
C8A H8A 0.9300 . ?
C9A C10A 1.375(8) . ?
C9A H9A 0.9300 . ?
O1B C10B 1.326(7) . ?
O1B C2B 1.424(7) . ?
C1B C3B 1.492(8) . ?
C1B H1D 0.9600 . ?
C1B H1E 0.9600 . ?
C1B H1F 0.9600 . ?
C2B O2B 1.209(7) . ?
C2B C3B 1.410(8) . ?
C3B C4B 1.385(8) . ?
C4B O4B 1.205(7) . ?
C4B N5B 1.490(8) . ?
N5B C10B 1.352(8) . ?
N5B C6B 1.371(8) . ?
C6B C7B 1.346(8) . ?
C6B H6B 0.9300 . ?
C7B C8B 1.402(9) . ?
C7B H7B 0.9300 . ?
C8B C9B 1.372(8) . ?
C8B H8B 0.9300 . ?
C9B C10B 1.375(8) . ?
C9B H9B 0.9300 . ?

loop_
_geom_hbond_atom_site_label_D
_geom_hbond_atom_site_label_H
_geom_hbond_atom_site_label_A
_geom_hbond_distance_DH
_geom_hbond_distance_HA
_geom_hbond_distance_DA
_geom_hbond_angle_DHA
_geom_hbond_site_symmetry_A
C6A H6A O4A 0.93 2.33 2.660(9) 100.1 .
C6B H6B O4B 0.93 2.36 2.676(10) 99.3 .
